data_2234275
loop_
_publ_author_name
'Qasem Ali, Amna'
'Eltayeb, Naser Eltaher'
'Teoh, Siang Guan'
'Salhin, Abdussalam'
'Fun, Hoong-Kun'

_publ_section_title
;
 (<i>Z</i>)-<i>N</i>-Methyl-2-(5-nitro-2-oxoindolin-3-ylidene)hydrazinecarbothioamide
;
_journal_coeditor_code IS5048
_journal_issue 4
_journal_name_full 'Acta Crystallographica Section E'
_journal_page_first o953
_journal_page_last o954
_journal_paper_doi 10.1107/S1600536812001183
_journal_volume 68
_journal_year 2012
_chemical_formula_iupac 'C10 H9 N5 O3 S'
_chemical_formula_moiety 'C10 H9 N5 O3 S'
_chemical_formula_sum 'C10 H9 N5 O3 S'
_chemical_formula_weight 279.28
_chemical_melting_point_gt 579.8
_chemical_melting_point_lt 580.3
_chemical_name_systematic
;
(<i>Z</i>)-<i>N</i>-Methyl-2-(5-nitro-2-oxoindolin-3-
ylidene)hydrazinecarbothioamide
;
_space_group_IT_number 14
_symmetry_cell_setting monoclinic
_symmetry_space_group_name_Hall '-P 2ybc'
_symmetry_space_group_name_H-M 'P 1 21/c 1'
_atom_sites_solution_hydrogens geom
_atom_sites_solution_primary direct
_atom_sites_solution_secondary difmap
_audit_creation_method SHELXL-97
_cell_angle_alpha 90.00
_cell_angle_beta 94.485(2)
_cell_angle_gamma 90.00
_cell_formula_units_Z 4
_cell_length_a 4.6316(4)
_cell_length_b 9.3157(8)
_cell_length_c 26.458(2)
_cell_measurement_reflns_used 3870
_cell_measurement_temperature 100.0(10)
_cell_measurement_theta_max 30.05
_cell_measurement_theta_min 2.68
_cell_volume 1138.08(16)
_computing_cell_refinement 'SAINT (Bruker, 2005)'
_computing_data_collection 'APEX2 (Bruker, 2005)'
_computing_data_reduction 'SAINT (Bruker, 2005)'
_computing_molecular_graphics 'SHELXTL (Sheldrick, 2008)'
_computing_publication_material 'SHELXTL (Sheldrick, 2008) and PLATON (Spek, 2009)'
_computing_structure_refinement 'SHELXL97 (Sheldrick, 2008)'
_computing_structure_solution 'SHELXS97 (Sheldrick, 2008)'
_diffrn_ambient_temperature 100(2)
_diffrn_measured_fraction_theta_full 0.989
_diffrn_measured_fraction_theta_max 0.989
_diffrn_measurement_device_type 'Bruker APEXII CCD'
_diffrn_measurement_method '\f and \w scans'
_diffrn_radiation_monochromator graphite
_diffrn_radiation_source 'fine-focus sealed tube'
_diffrn_radiation_type MoK\a
_diffrn_radiation_wavelength 0.71073
_diffrn_reflns_av_R_equivalents 0.0451
_diffrn_reflns_av_sigmaI/netI 0.0423
_diffrn_reflns_limit_h_max 6
_diffrn_reflns_limit_h_min -6
_diffrn_reflns_limit_k_max 12
_diffrn_reflns_limit_k_min -11
_diffrn_reflns_limit_l_max 34
_diffrn_reflns_limit_l_min -34
_diffrn_reflns_number 10734
_diffrn_reflns_theta_full 28.00
_diffrn_reflns_theta_max 28.00
_diffrn_reflns_theta_min 2.32
_diffrn_standards_number 0
_exptl_absorpt_coefficient_mu 0.298
_exptl_absorpt_correction_T_max 0.9789
_exptl_absorpt_correction_T_min 0.9003
_exptl_absorpt_correction_type multi-scan
_exptl_absorpt_process_details '(SADABS; Bruker, 2005)'
_exptl_crystal_colour orange
_exptl_crystal_density_diffrn 1.630
_exptl_crystal_density_method 'not measured'
_exptl_crystal_description needle
_exptl_crystal_F_000 576
_exptl_crystal_size_max 0.36
_exptl_crystal_size_mid 0.12
_exptl_crystal_size_min 0.07
_refine_diff_density_max 0.401
_refine_diff_density_min -0.285
_refine_ls_extinction_method none
_refine_ls_goodness_of_fit_ref 1.097
_refine_ls_hydrogen_treatment mixed
_refine_ls_matrix_type full
_refine_ls_number_parameters 185
_refine_ls_number_reflns 2710
_refine_ls_number_restraints 0
_refine_ls_restrained_S_all 1.097
_refine_ls_R_factor_all 0.0655
_refine_ls_R_factor_gt 0.0483
_refine_ls_shift/su_max 0.001
_refine_ls_shift/su_mean 0.000
_refine_ls_structure_factor_coef Fsqd
_refine_ls_weighting_details 'calc w=1/[\s^2^(Fo^2^)+(0.0189P)^2^+1.8143P] where P=(Fo^2^+2Fc^2^)/3'
_refine_ls_weighting_scheme calc
_refine_ls_wR_factor_gt 0.0956
_refine_ls_wR_factor_ref 0.1020
_reflns_number_gt 2177
_reflns_number_total 2710
_reflns_threshold_expression I>2sigma(I)
_cod_data_source_file is5048.cif
_cod_data_source_block I
_cod_original_cell_volume 1138.09(17)
_cod_original_sg_symbol_H-M 'P 21/c'
_cod_database_code 2234275
_cod_database_fobs_code 2234275

loop_
_symmetry_equiv_pos_as_xyz
'x, y, z'
'-x, y+1/2, -z+1/2'
'-x, -y, -z'
'x, -y-1/2, z-1/2'

loop_
_atom_site_type_symbol
_atom_site_label
_atom_site_fract_x
_atom_site_fract_y
_atom_site_fract_z
_atom_site_U_iso_or_equiv
_atom_site_adp_type
_atom_site_calc_flag
_atom_site_refinement_flags
_atom_site_occupancy
_atom_site_symmetry_multiplicity
S S1 1.21633(12) 0.51362(6) 0.32848(2) 0.01849(15) Uani d . 1 1
O O1 0.5410(3) 0.21885(18) 0.25632(6) 0.0199(4) Uani d . 1 1
O O2 -0.1914(4) -0.2525(2) 0.47157(8) 0.0409(5) Uani d . 1 1
O O3 0.1838(4) -0.1372(2) 0.50290(7) 0.0304(4) Uani d . 1 1
N N1 0.2084(4) 0.0484(2) 0.27784(8) 0.0187(4) Uani d . 1 1
N N2 0.6885(4) 0.2193(2) 0.36918(7) 0.0159(4) Uani d . 1 1
N N3 0.8430(4) 0.3086(2) 0.34179(7) 0.0166(4) Uani d . 1 1
N N4 1.0960(4) 0.3840(2) 0.41442(7) 0.0189(4) Uani d . 1 1
N N5 0.0142(5) -0.1717(2) 0.46698(8) 0.0242(5) Uani d . 1 1
C C1 0.1322(5) -0.0181(2) 0.32196(8) 0.0167(5) Uani d . 1 1
C C2 -0.0740(5) -0.1225(3) 0.32723(9) 0.0198(5) Uani d . 1 1
H H2A -0.1871 -0.1592 0.2986 0.024 Uiso calc R 1 1
C C3 -0.1108(5) -0.1721(3) 0.37559(9) 0.0212(5) Uani d . 1 1
H H3A -0.2502 -0.2444 0.3807 0.025 Uiso calc R 1 1
C C4 0.0580(5) -0.1154(3) 0.41667(9) 0.0198(5) Uani d . 1 1
C C5 0.2677(5) -0.0110(3) 0.41212(9) 0.0185(5) Uani d . 1 1
H H5A 0.3813 0.0249 0.4408 0.022 Uiso calc R 1 1
C C6 0.3033(5) 0.0383(2) 0.36375(8) 0.0166(5) Uani d . 1 1
C C7 0.4952(5) 0.1430(2) 0.34383(8) 0.0155(4) Uani d . 1 1
C C8 0.4257(5) 0.1451(2) 0.28722(8) 0.0166(5) Uani d . 1 1
C C9 1.0477(5) 0.3984(2) 0.36484(8) 0.0164(5) Uani d . 1 1
C C10 1.3117(5) 0.4679(3) 0.44437(9) 0.0257(6) Uani d . 1 1
H H10A 1.2463 0.4842 0.4782 0.039 Uiso calc R 1 1
H H10B 1.3383 0.5604 0.4277 0.039 Uiso calc R 1 1
H H10C 1.4959 0.4157 0.4473 0.039 Uiso calc R 1 1
H H1N3 0.803(6) 0.317(3) 0.3104(11) 0.020(7) Uiso d . 1 1
H H1N4 1.013(6) 0.318(3) 0.4291(10) 0.021(7) Uiso d . 1 1
H H1N1 0.123(6) 0.039(3) 0.2501(11) 0.024(7) Uiso d . 1 1

loop_
_atom_site_aniso_label
_atom_site_aniso_U_11
_atom_site_aniso_U_22
_atom_site_aniso_U_33
_atom_site_aniso_U_12
_atom_site_aniso_U_13
_atom_site_aniso_U_23
S1 0.0212(3) 0.0194(3) 0.0137(3) 0.0002(2) -0.0055(2) 0.0021(2)
O1 0.0248(8) 0.0222(9) 0.0117(8) 0.0021(7) -0.0052(7) -0.0004(7)
O2 0.0460(12) 0.0433(12) 0.0332(11) -0.0198(10) 0.0027(9) 0.0087(10)
O3 0.0335(10) 0.0384(11) 0.0183(9) -0.0006(8) -0.0046(8) 0.0046(8)
N1 0.0225(10) 0.0215(10) 0.0107(10) 0.0014(8) -0.0081(8) -0.0037(8)
N2 0.0173(9) 0.0160(9) 0.0135(9) 0.0022(7) -0.0039(7) -0.0008(8)
N3 0.0211(10) 0.0193(10) 0.0082(9) 0.0007(8) -0.0062(7) 0.0012(8)
N4 0.0221(10) 0.0222(11) 0.0111(10) -0.0047(8) -0.0055(8) -0.0006(8)
N5 0.0274(11) 0.0227(11) 0.0224(11) 0.0017(9) 0.0013(9) 0.0036(9)
C1 0.0173(10) 0.0165(11) 0.0153(11) 0.0060(9) -0.0047(8) -0.0041(9)
C2 0.0190(11) 0.0189(12) 0.0203(12) 0.0019(9) -0.0066(9) -0.0068(10)
C3 0.0216(11) 0.0155(11) 0.0258(13) 0.0013(9) -0.0015(10) -0.0016(10)
C4 0.0226(11) 0.0186(12) 0.0177(12) 0.0045(9) -0.0012(9) 0.0010(9)
C5 0.0183(10) 0.0188(12) 0.0176(11) 0.0039(9) -0.0037(9) -0.0020(9)
C6 0.0165(10) 0.0170(11) 0.0155(11) 0.0037(8) -0.0041(9) -0.0034(9)
C7 0.0175(10) 0.0170(11) 0.0111(11) 0.0053(8) -0.0043(8) -0.0016(9)
C8 0.0190(11) 0.0182(11) 0.0113(11) 0.0049(9) -0.0063(8) -0.0032(9)
C9 0.0174(10) 0.0156(11) 0.0152(11) 0.0047(9) -0.0048(9) -0.0036(9)
C10 0.0283(13) 0.0315(14) 0.0157(12) -0.0081(11) -0.0086(10) -0.0036(11)

loop_
_atom_type_symbol
_atom_type_description
_atom_type_scat_dispersion_real
_atom_type_scat_dispersion_imag
_atom_type_scat_source
C C 0.0033 0.0016 'International Tables Vol C Tables 4.2.6.8 and 6.1.1.4'
H H 0.0000 0.0000 'International Tables Vol C Tables 4.2.6.8 and 6.1.1.4'
N N 0.0061 0.0033 'International Tables Vol C Tables 4.2.6.8 and 6.1.1.4'
O O 0.0106 0.0060 'International Tables Vol C Tables 4.2.6.8 and 6.1.1.4'
S S 0.1246 0.1234 'International Tables Vol C Tables 4.2.6.8 and 6.1.1.4'

loop_
_geom_angle_atom_site_label_1
_geom_angle_atom_site_label_2
_geom_angle_atom_site_label_3
_geom_angle
C8 N1 C1 112.00(19)
C8 N1 H1N1 123(2)
C1 N1 H1N1 125(2)
C7 N2 N3 115.95(19)
N2 N3 C9 121.06(19)
N2 N3 H1N3 120.3(18)
C9 N3 H1N3 118.3(18)
C9 N4 C10 122.9(2)
C9 N4 H1N4 119.1(19)
C10 N4 H1N4 117.7(19)
O2 N5 O3 122.6(2)
O2 N5 C4 118.3(2)
O3 N5 C4 119.1(2)
C2 C1 N1 128.5(2)
C2 C1 C6 122.4(2)
N1 C1 C6 109.2(2)
C1 C2 C3 117.8(2)
C1 C2 H2A 121.1
C3 C2 H2A 121.1
C2 C3 C4 119.5(2)
C2 C3 H3A 120.2
C4 C3 H3A 120.2
C5 C4 C3 123.6(2)
C5 C4 N5 118.6(2)
C3 C4 N5 117.8(2)
C6 C5 C4 116.7(2)
C6 C5 H5A 121.7
C4 C5 H5A 121.7
C5 C6 C1 120.1(2)
C5 C6 C7 133.1(2)
C1 C6 C7 106.81(19)
N2 C7 C6 127.1(2)
N2 C7 C8 126.5(2)
C6 C7 C8 106.34(19)
O1 C8 N1 127.4(2)
O1 C8 C7 127.0(2)
N1 C8 C7 105.67(19)
N4 C9 N3 116.0(2)
N4 C9 S1 125.82(18)
N3 C9 S1 118.22(17)
N4 C10 H10A 109.5
N4 C10 H10B 109.5
H10A C10 H10B 109.5
N4 C10 H10C 109.5
H10A C10 H10C 109.5
H10B C10 H10C 109.5

loop_
_geom_bond_atom_site_label_1
_geom_bond_atom_site_label_2
_geom_bond_distance
S1 C9 1.675(2)
O1 C8 1.222(3)
O2 N5 1.227(3)
O3 N5 1.227(3)
N1 C8 1.359(3)
N1 C1 1.391(3)
N1 H1N1 0.81(3)
N2 C7 1.289(3)
N2 N3 1.346(3)
N3 C9 1.371(3)
N3 H1N3 0.84(3)
N4 C9 1.320(3)
N4 C10 1.454(3)
N4 H1N4 0.84(3)
N5 C4 1.460(3)
C1 C2 1.378(3)
C1 C6 1.410(3)
C2 C3 1.383(3)
C2 H2A 0.9500
C3 C4 1.392(3)
C3 H3A 0.9500
C4 C5 1.387(3)
C5 C6 1.382(3)
C5 H5A 0.9500
C6 C7 1.446(3)
C7 C8 1.507(3)
C10 H10A 0.9800
C10 H10B 0.9800
C10 H10C 0.9800

loop_
_geom_hbond_atom_site_label_D
_geom_hbond_atom_site_label_H
_geom_hbond_atom_site_label_A
_geom_hbond_site_symmetry_A
_geom_hbond_distance_DH
_geom_hbond_distance_HA
_geom_hbond_distance_DA
_geom_hbond_angle_DHA
_geom_hbond_publ_flag
N3 H1N3 O1 . 0.84(3) 2.02(3) 2.697(2) 137(3) yes
N1 H1N1 S1 2_645 0.81(3) 2.52(3) 3.320(2) 171(3) yes
C2 H2A O1 2_545 0.9500 2.3900 3.317(3) 165.00 yes
C10 H10A O2 3_656 0.9800 2.5600 3.079(3) 113.00 yes

loop_
_geom_torsion_atom_site_label_1
_geom_torsion_atom_site_label_2
_geom_torsion_atom_site_label_3
_geom_torsion_atom_site_label_4
_geom_torsion
C7 N2 N3 C9 177.82(19)
C8 N1 C1 C2 -178.9(2)
C8 N1 C1 C6 1.1(3)
N1 C1 C2 C3 -179.9(2)
C6 C1 C2 C3 0.0(3)
C1 C2 C3 C4 0.3(3)
C2 C3 C4 C5 -0.7(4)
C2 C3 C4 N5 -179.4(2)
O2 N5 C4 C5 172.4(2)
O3 N5 C4 C5 -7.9(3)
O2 N5 C4 C3 -8.9(3)
O3 N5 C4 C3 170.8(2)
C3 C4 C5 C6 0.8(3)
N5 C4 C5 C6 179.5(2)
C4 C5 C6 C1 -0.5(3)
C4 C5 C6 C7 -179.5(2)
C2 C1 C6 C5 0.1(3)
N1 C1 C6 C5 180.0(2)
C2 C1 C6 C7 179.3(2)
N1 C1 C6 C7 -0.7(2)
N3 N2 C7 C6 179.3(2)
N3 N2 C7 C8 -0.4(3)
C5 C6 C7 N2 -0.5(4)
C1 C6 C7 N2 -179.7(2)
C5 C6 C7 C8 179.3(2)
C1 C6 C7 C8 0.1(2)
C1 N1 C8 O1 179.1(2)
C1 N1 C8 C7 -1.0(2)
N2 C7 C8 O1 0.2(4)
C6 C7 C8 O1 -179.6(2)
N2 C7 C8 N1 -179.7(2)
C6 C7 C8 N1 0.5(2)
C10 N4 C9 N3 178.2(2)
C10 N4 C9 S1 -0.9(3)
N2 N3 C9 N4 4.5(3)
N2 N3 C9 S1 -176.25(16)

loop_
_cod_related_entry_id
_cod_related_entry_database
_cod_related_entry_code
1 ChemSpider 4849257
